data_2207941
loop_
_publ_author_name
'Liu, Jian-Bing'
'Dai, Hong'
'Li, Li-Chun'
'Tao, Wei-Feng'
'Fang, Jian-Xin'

_publ_section_title 1-(2,5-Dimethoxyphenyl)-3-ferrocenyl-2-(1<i>H</i>-1,2,4-triazol-1-yl)prop-2-en-1-one
_journal_coeditor_code XU6063
_journal_issue 1
_journal_name_full 'Acta Crystallographica Section E'
_journal_page_first m24
_journal_page_last m25
_journal_paper_doi 10.1107/S1600536805038699
_journal_volume 62
_journal_year 2006
_chemical_formula_iupac '[Fe (C5 H5) (C18 H16 N3 O3)]'
_chemical_formula_moiety 'C23 H21 Fe N3 O3'
_chemical_formula_sum 'C23 H21 Fe N3 O3'
_chemical_formula_weight 443.28
_chemical_name_systematic
;
1-(2,5-Dimethoxyphenyl)-3-ferrocenyl-2-(1H-1,2,4-triazol-1-yl)prop-2-en-1-one
;
_space_group_IT_number 14
_symmetry_cell_setting monoclinic
_symmetry_space_group_name_Hall '-P 2yn'
_symmetry_space_group_name_H-M 'P 1 21/n 1'
_atom_sites_solution_hydrogens geom
_atom_sites_solution_primary direct
_atom_sites_solution_secondary difmap
_cell_angle_alpha 90.00
_cell_angle_beta 93.669(5)
_cell_angle_gamma 90.00
_cell_formula_units_Z 4
_cell_length_a 7.292(2)
_cell_length_b 20.226(5)
_cell_length_c 13.956(4)
_cell_measurement_reflns_used 2484
_cell_measurement_temperature 294(2)
_cell_measurement_theta_max 24.3
_cell_measurement_theta_min 2.5
_cell_volume 2054.1(10)
_computing_cell_refinement SAINT
_computing_data_collection 'SMART (Bruker,1998)'
_computing_data_reduction 'SAINT (Bruker,1998)'
_computing_molecular_graphics 'SHELXTL (Bruker, 2001)'
_computing_publication_material SHELXTL
_computing_structure_refinement 'SHELXL97 (Sheldrick, 1997)'
_computing_structure_solution 'SHELXS97 (Sheldrick, 1997)'
_diffrn_ambient_temperature 294(2)
_diffrn_measured_fraction_theta_full 0.99
_diffrn_measured_fraction_theta_max 0.99
_diffrn_measurement_device_type 'Bruker SMART CCD area-detector'
_diffrn_measurement_method '\f and \w'
_diffrn_radiation_monochromator graphite
_diffrn_radiation_source 'fine-focus sealed tube'
_diffrn_radiation_type MoK\a
_diffrn_radiation_wavelength 0.71073
_diffrn_reflns_av_R_equivalents 0.054
_diffrn_reflns_av_sigmaI/netI 0.073
_diffrn_reflns_limit_h_max 9
_diffrn_reflns_limit_h_min -8
_diffrn_reflns_limit_k_max 25
_diffrn_reflns_limit_k_min -22
_diffrn_reflns_limit_l_max 17
_diffrn_reflns_limit_l_min -11
_diffrn_reflns_number 11212
_diffrn_reflns_theta_full 26.5
_diffrn_reflns_theta_max 26.5
_diffrn_reflns_theta_min 1.8
_diffrn_standards_decay_% 0
_diffrn_standards_interval_count 0
_diffrn_standards_interval_time 0
_diffrn_standards_number 0
_exptl_absorpt_coefficient_mu 0.764
_exptl_absorpt_correction_T_max 0.878
_exptl_absorpt_correction_T_min 0.826
_exptl_absorpt_correction_type multi-scan
_exptl_absorpt_process_details '(SADABS; Sheldrick, 1996)'
_exptl_crystal_colour black
_exptl_crystal_density_diffrn 1.433
_exptl_crystal_density_method 'not measured'
_exptl_crystal_description block
_exptl_crystal_F_000 920
_exptl_crystal_size_max 0.24
_exptl_crystal_size_mid 0.22
_exptl_crystal_size_min 0.18
_refine_diff_density_max 0.40
_refine_diff_density_min -0.53
_refine_ls_extinction_method none
_refine_ls_goodness_of_fit_ref 0.993
_refine_ls_hydrogen_treatment constr
_refine_ls_matrix_type full
_refine_ls_number_parameters 273
_refine_ls_number_reflns 4181
_refine_ls_number_restraints 0
_refine_ls_restrained_S_all 0.993
_refine_ls_R_factor_all 0.100
_refine_ls_R_factor_gt 0.049
_refine_ls_shift/su_max 0.002
_refine_ls_shift/su_mean 0.000
_refine_ls_structure_factor_coef Fsqd
_refine_ls_weighting_details 'calc w = 1/[\s^2^(Fo^2^)+(0.0659P)^2^] where P = (Fo^2^+2Fc^2^)/3'
_refine_ls_weighting_scheme calc
_refine_ls_wR_factor_gt 0.110
_refine_ls_wR_factor_ref 0.129
_reflns_number_gt 2551
_reflns_number_total 4181
_reflns_threshold_expression I>2\s(I)
_cod_data_source_file xu6063.cif
_cod_data_source_block I
_cod_depositor_comments
;
The following automatic conversions were performed:
'_symmetry_cell_setting' value 'Monoclinic' changed to 'monoclinic'
according to '/home/saulius/struct/CIF-dictionaries/cif_core.dic'
dictionary named 'cif_core.dic' version 2.4.1 from 2010-06-29.

Automatic conversion script
Id: cif_fix_enum 1527 2010-12-29 10:47:43Z saulius 

The following automatic conversions were performed:

'_symmetry_cell_setting' value 'Monoclinic' changed to 'monoclinic'
according to /home/saulius/struct/CIF-dictionaries/cif_core.dic
dictionary named 'cif_core.dic' version 2.4.1 from 2010-06-29.

Automatic conversion script
Id: cif_fix_values 1715 2011-07-08 13:25:40Z adriana 
;
_cod_original_cell_volume 2054.2(10)
_cod_original_sg_symbol_H-M 'P 21/n'
_cod_database_code 2207941
_cod_database_fobs_code 2207941

loop_
_symmetry_equiv_pos_as_xyz
'x, y, z'
'-x+1/2, y+1/2, -z+1/2'
'-x, -y, -z'
'x-1/2, -y-1/2, z-1/2'

loop_
_atom_site_label
_atom_site_fract_x
_atom_site_fract_y
_atom_site_fract_z
_atom_site_U_iso_or_equiv
_atom_site_adp_type
_atom_site_calc_flag
_atom_site_refinement_flags
_atom_site_occupancy
_atom_site_type_symbol
Fe1 0.22765(6) 1.01115(2) 0.29240(4) 0.03427(18) Uani d . 1 Fe
O1 0.5728(3) 0.83702(11) 0.5326(2) 0.0584(8) Uani d . 1 O
O2 0.1496(3) 0.76394(11) 0.61889(17) 0.0489(6) Uani d . 1 O
O3 0.6221(3) 0.57989(11) 0.47810(19) 0.0522(7) Uani d . 1 O
N1 0.1376(3) 0.81187(12) 0.40552(19) 0.0315(6) Uani d . 1 N
N2 0.1749(4) 0.77970(14) 0.3239(2) 0.0469(8) Uani d . 1 N
N3 -0.1227(4) 0.76715(16) 0.3551(2) 0.0562(9) Uani d . 1 N
C1 0.4268(4) 0.81071(15) 0.5090(2) 0.0346(8) Uani d . 1 C
C2 0.3994(4) 0.73906(15) 0.5280(2) 0.0305(7) Uani d . 1 C
C3 0.5257(4) 0.69431(16) 0.4930(2) 0.0324(8) Uani d . 1 C
H3 0.6198 0.7095 0.4568 0.039 Uiso calc R 1 H
C4 0.5103(4) 0.62812(17) 0.5122(2) 0.0378(9) Uani d . 1 C
C5 0.3701(5) 0.60550(17) 0.5664(3) 0.0439(9) Uani d . 1 C
H5 0.3588 0.5605 0.5781 0.053 Uiso calc R 1 H
C6 0.2472(4) 0.64926(17) 0.6030(2) 0.0438(9) Uani d . 1 C
H6 0.1559 0.6338 0.6408 0.053 Uiso calc R 1 H
C7 0.2600(4) 0.71656(16) 0.5834(2) 0.0348(8) Uani d . 1 C
C8 0.0054(5) 0.7428(2) 0.6765(3) 0.0601(11) Uani d . 1 C
H8A -0.0777 0.7147 0.6392 0.090 Uiso calc R 1 H
H8B -0.0598 0.7807 0.6980 0.090 Uiso calc R 1 H
H8C 0.0570 0.7188 0.7312 0.090 Uiso calc R 1 H
C9 0.7755(5) 0.60015(18) 0.4297(3) 0.0624(12) Uani d . 1 C
H9A 0.7352 0.6246 0.3733 0.094 Uiso calc R 1 H
H9B 0.8435 0.5620 0.4116 0.094 Uiso calc R 1 H
H9C 0.8527 0.6277 0.4712 0.094 Uiso calc R 1 H
C10 0.2776(4) 0.84912(15) 0.4585(2) 0.0299(7) Uani d . 1 C
C11 -0.0398(4) 0.80330(16) 0.4223(3) 0.0445(9) Uani d . 1 C
H11 -0.0961 0.8207 0.4746 0.053 Uiso calc R 1 H
C12 0.0140(6) 0.75470(19) 0.2965(3) 0.0555(11) Uani d . 1 C
H12 -0.0048 0.7301 0.2405 0.067 Uiso calc R 1 H
C13 0.2768(4) 0.91498(15) 0.4592(2) 0.0328(8) Uani d . 1 C
H13 0.3703 0.9346 0.4978 0.039 Uiso calc R 1 H
C14 0.1516(4) 0.96037(16) 0.4088(2) 0.0334(8) Uani d . 1 C
C15 0.0244(4) 0.94979(17) 0.3284(3) 0.0420(9) Uani d . 1 C
H15 -0.0041 0.9092 0.2998 0.050 Uiso calc R 1 H
C16 -0.0507(5) 1.01155(19) 0.2996(3) 0.0523(10) Uani d . 1 C
H16 -0.1380 1.0187 0.2491 0.063 Uiso calc R 1 H
C17 0.0299(5) 1.06069(18) 0.3608(3) 0.0525(11) Uani d . 1 C
H17 0.0042 1.1057 0.3573 0.063 Uiso calc R 1 H
C18 0.1552(5) 1.03047(16) 0.4276(3) 0.0434(9) Uani d . 1 C
H18 0.2275 1.0518 0.4754 0.052 Uiso calc R 1 H
C19 0.3665(6) 0.9642(2) 0.1908(3) 0.0606(11) Uani d . 1 C
H19 0.3482 0.9207 0.1709 0.073 Uiso calc R 1 H
C20 0.2777(5) 1.0194(2) 0.1511(3) 0.0542(10) Uani d . 1 C
H20 0.1898 1.0191 0.0998 0.065 Uiso calc R 1 H
C21 0.3416(5) 1.0753(2) 0.2004(3) 0.0545(11) Uani d . 1 C
H21 0.3045 1.1186 0.1879 0.065 Uiso calc R 1 H
C22 0.4726(5) 1.0548(2) 0.2728(3) 0.0609(12) Uani d . 1 C
H22 0.5366 1.0820 0.3170 0.073 Uiso calc R 1 H
C23 0.4890(5) 0.9857(2) 0.2663(3) 0.0636(12) Uani d . 1 C
H23 0.5668 0.9590 0.3049 0.076 Uiso calc R 1 H

loop_
_atom_site_aniso_label
_atom_site_aniso_U_11
_atom_site_aniso_U_22
_atom_site_aniso_U_33
_atom_site_aniso_U_12
_atom_site_aniso_U_13
_atom_site_aniso_U_23
Fe1 0.0211(3) 0.0380(3) 0.0451(3) -0.0006(2) 0.0126(2) 0.0024(2)
O1 0.0296(13) 0.0420(15) 0.102(2) -0.0102(12) -0.0110(14) -0.0016(14)
O2 0.0420(15) 0.0492(15) 0.0581(16) 0.0013(12) 0.0243(13) 0.0026(12)
O3 0.0454(15) 0.0387(14) 0.0743(19) 0.0054(11) 0.0180(14) 0.0042(13)
N1 0.0248(14) 0.0321(15) 0.0378(16) -0.0040(11) 0.0035(12) -0.0004(12)
N2 0.0438(19) 0.0548(19) 0.0415(18) 0.0041(15) -0.0026(15) -0.0107(15)
N3 0.045(2) 0.055(2) 0.067(2) -0.0186(16) -0.0106(19) 0.0046(18)
C1 0.0287(17) 0.0350(18) 0.041(2) -0.0030(15) 0.0082(15) -0.0001(15)
C2 0.0233(16) 0.0344(18) 0.0335(18) -0.0028(13) -0.0012(14) 0.0013(15)
C3 0.0203(17) 0.039(2) 0.038(2) -0.0042(13) 0.0042(15) 0.0042(15)
C4 0.0335(19) 0.037(2) 0.043(2) 0.0004(15) 0.0010(17) 0.0024(16)
C5 0.045(2) 0.038(2) 0.049(2) -0.0015(16) 0.0112(18) 0.0117(17)
C6 0.034(2) 0.049(2) 0.049(2) -0.0057(16) 0.0097(17) 0.0145(18)
C7 0.0285(18) 0.042(2) 0.0337(19) -0.0016(15) 0.0035(15) 0.0039(16)
C8 0.046(2) 0.068(3) 0.071(3) 0.0032(19) 0.034(2) 0.008(2)
C9 0.054(3) 0.057(3) 0.079(3) 0.004(2) 0.031(2) -0.004(2)
C10 0.0239(16) 0.0301(18) 0.0366(19) -0.0069(13) 0.0080(14) -0.0011(15)
C11 0.0278(18) 0.048(2) 0.058(3) -0.0104(16) 0.0080(18) 0.0020(19)
C12 0.060(3) 0.052(2) 0.052(3) 0.001(2) -0.017(2) -0.012(2)
C13 0.0261(17) 0.037(2) 0.0359(19) -0.0094(14) 0.0069(15) -0.0007(15)
C14 0.0268(17) 0.0325(18) 0.043(2) -0.0020(14) 0.0151(16) 0.0028(16)
C15 0.0201(17) 0.045(2) 0.061(2) -0.0079(15) 0.0049(17) 0.0066(18)
C16 0.0211(17) 0.065(3) 0.072(3) 0.0053(18) 0.0120(18) 0.023(2)
C17 0.046(2) 0.043(2) 0.073(3) 0.0144(19) 0.034(2) 0.009(2)
C18 0.043(2) 0.039(2) 0.051(2) -0.0009(16) 0.0240(18) -0.0007(17)
C19 0.045(2) 0.067(3) 0.073(3) 0.004(2) 0.027(2) -0.019(2)
C20 0.040(2) 0.083(3) 0.041(2) -0.002(2) 0.0126(18) 0.002(2)
C21 0.047(2) 0.055(3) 0.064(3) -0.0104(19) 0.022(2) 0.014(2)
C22 0.038(2) 0.091(4) 0.055(3) -0.026(2) 0.018(2) -0.009(2)
C23 0.025(2) 0.098(4) 0.070(3) 0.017(2) 0.018(2) 0.020(3)

loop_
_atom_type_symbol
_atom_type_description
_atom_type_scat_dispersion_real
_atom_type_scat_dispersion_imag
_atom_type_scat_source
C C 0.0033 0.0016 'International Tables Vol C Tables 4.2.6.8 and 6.1.1.4'
H H 0.0000 0.0000 'International Tables Vol C Tables 4.2.6.8 and 6.1.1.4'
N N 0.0061 0.0033 'International Tables Vol C Tables 4.2.6.8 and 6.1.1.4'
O O 0.0106 0.0060 'International Tables Vol C Tables 4.2.6.8 and 6.1.1.4'
Fe Fe 0.3463 0.8444 'International Tables Vol C Tables 4.2.6.8 and 6.1.1.4'

loop_
_geom_angle_atom_site_label_1
_geom_angle_atom_site_label_2
_geom_angle_atom_site_label_3
_geom_angle
_geom_angle_publ_flag
C15 Fe1 C22 165.40(17) ?
C15 Fe1 C14 41.22(13) ?
C22 Fe1 C14 128.08(16) ?
C15 Fe1 C23 126.92(17) ?
C22 Fe1 C23 40.59(16) ?
C14 Fe1 C23 108.86(15) ?
C15 Fe1 C18 69.44(15) ?
C22 Fe1 C18 108.98(16) ?
C14 Fe1 C18 41.62(13) ?
C23 Fe1 C18 121.27(17) ?
C15 Fe1 C19 107.02(16) ?
C22 Fe1 C19 68.07(17) ?
C14 Fe1 C19 119.76(16) ?
C23 Fe1 C19 40.51(16) ?
C18 Fe1 C19 155.57(17) ?
C15 Fe1 C20 118.10(16) ?
C22 Fe1 C20 67.63(16) ?
C14 Fe1 C20 153.19(15) ?
C23 Fe1 C20 67.54(16) ?
C18 Fe1 C20 163.42(15) ?
C19 Fe1 C20 39.95(16) ?
C15 Fe1 C16 40.71(13) ?
C22 Fe1 C16 153.36(18) ?
C14 Fe1 C16 68.82(14) ?
C23 Fe1 C16 163.55(18) ?
C18 Fe1 C16 68.56(16) ?
C19 Fe1 C16 125.36(18) ?
C20 Fe1 C16 106.74(17) ?
C15 Fe1 C21 151.89(16) ?
C22 Fe1 C21 40.51(15) ?
C14 Fe1 C21 165.79(16) ?
C23 Fe1 C21 67.84(17) ?
C18 Fe1 C21 127.13(15) ?
C19 Fe1 C21 67.43(18) ?
C20 Fe1 C21 39.83(15) ?
C16 Fe1 C21 118.41(16) ?
C15 Fe1 C17 68.55(15) ?
C22 Fe1 C17 120.26(18) ?
C14 Fe1 C17 68.72(14) ?
C23 Fe1 C17 155.20(19) ?
C18 Fe1 C17 40.32(14) ?
C19 Fe1 C17 162.67(18) ?
C20 Fe1 C17 126.03(16) ?
C16 Fe1 C17 40.54(15) ?
C21 Fe1 C17 108.10(16) ?
C7 O2 C8 117.8(3) ?
C4 O3 C9 117.9(3) ?
C11 N1 N2 109.5(3) ?
C11 N1 C10 129.8(3) ?
N2 N1 C10 120.7(3) ?
C12 N2 N1 101.9(3) ?
C11 N3 C12 102.3(3) ?
O1 C1 C10 120.2(3) yes
O1 C1 C2 120.2(3) yes
C10 C1 C2 119.5(3) yes
C7 C2 C3 120.1(3) ?
C7 C2 C1 121.9(3) ?
C3 C2 C1 117.9(3) ?
C4 C3 C2 119.9(3) ?
C4 C3 H3 120.1 ?
C2 C3 H3 120.1 ?
C3 C4 O3 124.5(3) ?
C3 C4 C5 120.1(3) ?
O3 C4 C5 115.4(3) ?
C6 C5 C4 120.6(3) ?
C6 C5 H5 119.7 ?
C4 C5 H5 119.7 ?
C5 C6 C7 120.0(3) ?
C5 C6 H6 120.0 ?
C7 C6 H6 120.0 ?
O2 C7 C2 116.1(3) ?
O2 C7 C6 124.5(3) ?
C2 C7 C6 119.3(3) ?
O2 C8 H8A 109.5 ?
O2 C8 H8B 109.5 ?
H8A C8 H8B 109.5 ?
O2 C8 H8C 109.5 ?
H8A C8 H8C 109.5 ?
H8B C8 H8C 109.5 ?
O3 C9 H9A 109.5 ?
O3 C9 H9B 109.5 ?
H9A C9 H9B 109.5 ?
O3 C9 H9C 109.5 ?
H9A C9 H9C 109.5 ?
H9B C9 H9C 109.5 ?
C13 C10 N1 121.7(3) y
C13 C10 C1 121.7(3) y
N1 C10 C1 116.6(3) y
N3 C11 N1 110.8(3) ?
N3 C11 H11 124.6 ?
N1 C11 H11 124.6 ?
N2 C12 N3 115.6(3) ?
N2 C12 H12 122.2 ?
N3 C12 H12 122.2 ?
C10 C13 C14 129.4(3) ?
C10 C13 H13 115.3 ?
C14 C13 H13 115.3 ?
C15 C14 C18 107.1(3) ?
C15 C14 C13 130.3(3) ?
C18 C14 C13 122.1(3) ?
C15 C14 Fe1 69.10(18) ?
C18 C14 Fe1 69.23(18) ?
C13 C14 Fe1 121.0(2) ?
C16 C15 C14 108.2(3) ?
C16 C15 Fe1 70.32(19) ?
C14 C15 Fe1 69.68(18) ?
C16 C15 H15 125.9 ?
C14 C15 H15 125.9 ?
Fe1 C15 H15 125.7 ?
C15 C16 C17 108.1(3) ?
C15 C16 Fe1 68.98(18) ?
C17 C16 Fe1 69.9(2) ?
C15 C16 H16 125.9 ?
C17 C16 H16 125.9 ?
Fe1 C16 H16 126.8 ?
C18 C17 C16 108.9(3) ?
C18 C17 Fe1 69.4(2) ?
C16 C17 Fe1 69.6(2) ?
C18 C17 H17 125.6 ?
C16 C17 H17 125.6 ?
Fe1 C17 H17 127.0 ?
C17 C18 C14 107.7(3) ?
C17 C18 Fe1 70.3(2) ?
C14 C18 Fe1 69.14(18) ?
C17 C18 H18 126.2 ?
C14 C18 H18 126.2 ?
Fe1 C18 H18 126.0 ?
C20 C19 C23 107.9(4) ?
C20 C19 Fe1 70.2(2) ?
C23 C19 Fe1 69.7(2) ?
C20 C19 H19 126.0 ?
C23 C19 H19 126.0 ?
Fe1 C19 H19 125.6 ?
C21 C20 C19 108.9(4) ?
C21 C20 Fe1 70.2(2) ?
C19 C20 Fe1 69.8(2) ?
C21 C20 H20 125.6 ?
C19 C20 H20 125.6 ?
Fe1 C20 H20 126.0 ?
C20 C21 C22 108.0(4) ?
C20 C21 Fe1 70.0(2) ?
C22 C21 Fe1 69.3(2) ?
C20 C21 H21 126.0 ?
C22 C21 H21 126.0 ?
Fe1 C21 H21 126.3 ?
C23 C22 C21 107.6(4) ?
C23 C22 Fe1 69.8(2) ?
C21 C22 Fe1 70.2(2) ?
C23 C22 H22 126.2 ?
C21 C22 H22 126.2 ?
Fe1 C22 H22 125.3 ?
C19 C23 C22 107.7(4) ?
C19 C23 Fe1 69.8(2) ?
C22 C23 Fe1 69.6(2) ?
C19 C23 H23 126.2 ?
C22 C23 H23 126.2 ?
Fe1 C23 H23 126.0 ?

loop_
_geom_bond_atom_site_label_1
_geom_bond_atom_site_label_2
_geom_bond_distance
_geom_bond_publ_flag
Fe1 C15 2.021(3) ?
Fe1 C22 2.026(4) ?
Fe1 C14 2.029(3) ?
Fe1 C23 2.030(4) ?
Fe1 C18 2.030(4) ?
Fe1 C19 2.031(4) ?
Fe1 C20 2.036(4) ?
Fe1 C16 2.039(3) ?
Fe1 C21 2.039(4) ?
Fe1 C17 2.042(3) ?
O1 C1 1.216(4) yes
O2 C7 1.365(4) ?
O2 C8 1.430(4) ?
O3 C4 1.376(4) ?
O3 C9 1.405(4) ?
N1 C11 1.340(4) ?
N1 N2 1.354(4) ?
N1 C10 1.436(4) ?
N2 C12 1.312(4) ?
N3 C11 1.307(4) ?
N3 C12 1.353(5) ?
C1 C2 1.489(4) yes
C1 C10 1.478(4) yes
C2 C7 1.393(4) ?
C2 C3 1.401(4) ?
C3 C4 1.371(4) ?
C3 H3 0.9300 ?
C4 C5 1.387(4) ?
C5 C6 1.381(5) ?
C5 H5 0.9300 ?
C6 C7 1.392(4) ?
C6 H6 0.9300 ?
C8 H8A 0.9600 ?
C8 H8B 0.9600 ?
C8 H8C 0.9600 ?
C9 H9A 0.9600 ?
C9 H9B 0.9600 ?
C9 H9C 0.9600 ?
C10 C13 1.332(4) yes
C11 H11 0.9300 ?
C12 H12 0.9300 ?
C13 C14 1.445(4) ?
C13 H13 0.9300 ?
C14 C15 1.426(4) ?
C14 C18 1.442(5) ?
C15 C16 1.412(5) ?
C15 H15 0.9300 ?
C16 C17 1.414(5) ?
C16 H16 0.9300 ?
C17 C18 1.403(5) ?
C17 H17 0.9300 ?
C18 H18 0.9300 ?
C19 C20 1.389(5) ?
C19 C23 1.406(6) ?
C19 H19 0.9300 ?
C20 C21 1.388(5) ?
C20 H20 0.9300 ?
C21 C22 1.407(5) ?
C21 H21 0.9300 ?
C22 C23 1.407(6) ?
C22 H22 0.9300 ?
C23 H23 0.9300 ?

loop_
_geom_torsion_atom_site_label_1
_geom_torsion_atom_site_label_2
_geom_torsion_atom_site_label_3
_geom_torsion_atom_site_label_4
_geom_torsion
C11 N1 N2 C12 1.0(4)
C10 N1 N2 C12 -177.7(3)
O1 C1 C2 C7 121.6(4)
C10 C1 C2 C7 -60.4(4)
O1 C1 C2 C3 -54.7(5)
C10 C1 C2 C3 123.3(3)
C7 C2 C3 C4 0.9(5)
C1 C2 C3 C4 177.3(3)
C2 C3 C4 O3 177.2(3)
C2 C3 C4 C5 -0.1(5)
C9 O3 C4 C3 7.8(5)
C9 O3 C4 C5 -174.8(3)
C3 C4 C5 C6 -1.3(5)
O3 C4 C5 C6 -178.8(3)
C4 C5 C6 C7 1.9(5)
C8 O2 C7 C2 -179.7(3)
C8 O2 C7 C6 -3.0(5)
C3 C2 C7 O2 176.5(3)
C1 C2 C7 O2 0.3(5)
C3 C2 C7 C6 -0.4(5)
C1 C2 C7 C6 -176.6(3)
C5 C6 C7 O2 -177.6(3)
C5 C6 C7 C2 -1.0(5)
C11 N1 C10 C13 -70.9(4)
N2 N1 C10 C13 107.5(3)
C11 N1 C10 C1 111.5(4)
N2 N1 C10 C1 -70.1(4)
O1 C1 C10 C13 -17.8(5)
C2 C1 C10 C13 164.1(3)
O1 C1 C10 N1 159.8(3)
C2 C1 C10 N1 -18.3(4)
C12 N3 C11 N1 -0.4(4)
N2 N1 C11 N3 -0.4(4)
C10 N1 C11 N3 178.2(3)
N1 N2 C12 N3 -1.3(4)
C11 N3 C12 N2 1.1(5)
N1 C10 C13 C14 -2.6(5)
C1 C10 C13 C14 174.9(3)
C10 C13 C14 C15 -17.1(5)
C10 C13 C14 C18 171.3(3)
C10 C13 C14 Fe1 -105.0(3)
C22 Fe1 C14 C15 -166.2(2)
C23 Fe1 C14 C15 -125.0(2)
C18 Fe1 C14 C15 118.8(3)
C19 Fe1 C14 C15 -81.9(2)
C20 Fe1 C14 C15 -47.6(4)
C16 Fe1 C14 C15 37.7(2)
C21 Fe1 C14 C15 160.9(6)
C17 Fe1 C14 C15 81.3(2)
C15 Fe1 C14 C18 -118.8(3)
C22 Fe1 C14 C18 74.9(3)
C23 Fe1 C14 C18 116.2(2)
C19 Fe1 C14 C18 159.3(2)
C20 Fe1 C14 C18 -166.5(3)
C16 Fe1 C14 C18 -81.1(2)
C21 Fe1 C14 C18 42.1(6)
C17 Fe1 C14 C18 -37.5(2)
C15 Fe1 C14 C13 125.3(4)
C22 Fe1 C14 C13 -40.9(4)
C23 Fe1 C14 C13 0.3(3)
C18 Fe1 C14 C13 -115.9(3)
C19 Fe1 C14 C13 43.4(3)
C20 Fe1 C14 C13 77.7(4)
C16 Fe1 C14 C13 163.0(3)
C21 Fe1 C14 C13 -73.7(7)
C17 Fe1 C14 C13 -153.3(3)
C18 C14 C15 C16 -1.0(3)
C13 C14 C15 C16 -173.5(3)
Fe1 C14 C15 C16 -60.0(2)
C18 C14 C15 Fe1 59.0(2)
C13 C14 C15 Fe1 -113.5(3)
C22 Fe1 C15 C16 167.1(6)
C14 Fe1 C15 C16 119.1(3)
C23 Fe1 C15 C16 -165.0(3)
C18 Fe1 C15 C16 80.7(2)
C19 Fe1 C15 C16 -124.9(3)
C20 Fe1 C15 C16 -83.1(3)
C21 Fe1 C15 C16 -51.1(4)
C17 Fe1 C15 C16 37.3(2)
C22 Fe1 C15 C14 48.0(7)
C23 Fe1 C15 C14 75.9(3)
C18 Fe1 C15 C14 -38.4(2)
C19 Fe1 C15 C14 116.0(2)
C20 Fe1 C15 C14 157.8(2)
C16 Fe1 C15 C14 -119.1(3)
C21 Fe1 C15 C14 -170.2(3)
C17 Fe1 C15 C14 -81.8(2)
C14 C15 C16 C17 0.6(4)
Fe1 C15 C16 C17 -59.1(2)
C14 C15 C16 Fe1 59.6(2)
C22 Fe1 C16 C15 -172.8(3)
C14 Fe1 C16 C15 -38.1(2)
C23 Fe1 C16 C15 46.8(7)
C18 Fe1 C16 C15 -83.0(2)
C19 Fe1 C16 C15 74.1(3)
C20 Fe1 C16 C15 113.9(2)
C21 Fe1 C16 C15 155.4(2)
C17 Fe1 C16 C15 -119.8(3)
C15 Fe1 C16 C17 119.8(3)
C22 Fe1 C16 C17 -53.0(5)
C14 Fe1 C16 C17 81.6(2)
C23 Fe1 C16 C17 166.6(5)
C18 Fe1 C16 C17 36.8(2)
C19 Fe1 C16 C17 -166.2(2)
C20 Fe1 C16 C17 -126.4(2)
C21 Fe1 C16 C17 -84.9(3)
C15 C16 C17 C18 0.1(4)
Fe1 C16 C17 C18 -58.4(2)
C15 C16 C17 Fe1 58.5(2)
C15 Fe1 C17 C18 83.1(2)
C22 Fe1 C17 C18 -84.0(3)
C14 Fe1 C17 C18 38.7(2)
C23 Fe1 C17 C18 -50.4(5)
C19 Fe1 C17 C18 161.4(5)
C20 Fe1 C17 C18 -167.0(2)
C16 Fe1 C17 C18 120.6(3)
C21 Fe1 C17 C18 -126.6(2)
C15 Fe1 C17 C16 -37.5(2)
C22 Fe1 C17 C16 155.5(2)
C14 Fe1 C17 C16 -81.9(2)
C23 Fe1 C17 C16 -171.0(3)
C18 Fe1 C17 C16 -120.6(3)
C19 Fe1 C17 C16 40.8(6)
C20 Fe1 C17 C16 72.4(3)
C21 Fe1 C17 C16 112.8(2)
C16 C17 C18 C14 -0.7(4)
Fe1 C17 C18 C14 -59.3(2)
C16 C17 C18 Fe1 58.5(2)
C15 C14 C18 C17 1.1(3)
C13 C14 C18 C17 174.3(3)
Fe1 C14 C18 C17 60.0(2)
C15 C14 C18 Fe1 -58.9(2)
C13 C14 C18 Fe1 114.3(3)
C15 Fe1 C18 C17 -80.7(2)
C22 Fe1 C18 C17 114.7(3)
C14 Fe1 C18 C17 -118.8(3)
C23 Fe1 C18 C17 157.8(2)
C19 Fe1 C18 C17 -166.7(4)
C20 Fe1 C18 C17 39.5(6)
C16 Fe1 C18 C17 -37.0(2)
C21 Fe1 C18 C17 73.1(3)
C15 Fe1 C18 C14 38.07(18)
C22 Fe1 C18 C14 -126.5(2)
C23 Fe1 C18 C14 -83.4(2)
C19 Fe1 C18 C14 -47.9(4)
C20 Fe1 C18 C14 158.3(5)
C16 Fe1 C18 C14 81.8(2)
C21 Fe1 C18 C14 -168.1(2)
C17 Fe1 C18 C14 118.8(3)
C15 Fe1 C19 C20 113.7(3)
C22 Fe1 C19 C20 -80.9(3)
C14 Fe1 C19 C20 156.7(2)
C23 Fe1 C19 C20 -118.8(4)
C18 Fe1 C19 C20 -168.7(3)
C16 Fe1 C19 C20 72.7(3)
C21 Fe1 C19 C20 -37.0(2)
C17 Fe1 C19 C20 41.3(6)
C15 Fe1 C19 C23 -127.5(3)
C22 Fe1 C19 C23 37.9(2)
C14 Fe1 C19 C23 -84.5(3)
C18 Fe1 C19 C23 -49.9(5)
C20 Fe1 C19 C23 118.8(4)
C16 Fe1 C19 C23 -168.5(2)
C21 Fe1 C19 C23 81.8(3)
C17 Fe1 C19 C23 160.1(5)
C23 C19 C20 C21 -0.2(4)
Fe1 C19 C20 C21 59.5(3)
C23 C19 C20 Fe1 -59.7(3)
C15 Fe1 C20 C21 157.1(2)
C22 Fe1 C20 C21 -37.8(2)
C14 Fe1 C20 C21 -169.4(3)
C23 Fe1 C20 C21 -81.9(3)
C18 Fe1 C20 C21 43.6(6)
C19 Fe1 C20 C21 -119.9(4)
C16 Fe1 C20 C21 114.5(3)
C17 Fe1 C20 C21 74.2(3)
C15 Fe1 C20 C19 -83.1(3)
C22 Fe1 C20 C19 82.1(3)
C14 Fe1 C20 C19 -49.6(4)
C23 Fe1 C20 C19 38.0(2)
C18 Fe1 C20 C19 163.5(5)
C16 Fe1 C20 C19 -125.6(3)
C21 Fe1 C20 C19 119.9(4)
C17 Fe1 C20 C19 -165.9(2)
C19 C20 C21 C22 -0.3(4)
Fe1 C20 C21 C22 59.1(2)
C19 C20 C21 Fe1 -59.3(3)
C15 Fe1 C21 C20 -46.9(4)
C22 Fe1 C21 C20 119.3(4)
C14 Fe1 C21 C20 160.3(5)
C23 Fe1 C21 C20 81.0(3)
C18 Fe1 C21 C20 -165.7(2)
C19 Fe1 C21 C20 37.1(2)
C16 Fe1 C21 C20 -82.1(3)
C17 Fe1 C21 C20 -125.0(3)
C15 Fe1 C21 C22 -166.1(3)
C14 Fe1 C21 C22 41.1(7)
C23 Fe1 C21 C22 -38.2(3)
C18 Fe1 C21 C22 75.0(3)
C19 Fe1 C21 C22 -82.2(3)
C20 Fe1 C21 C22 -119.3(4)
C16 Fe1 C21 C22 158.6(3)
C17 Fe1 C21 C22 115.7(3)
C20 C21 C22 C23 0.6(4)
Fe1 C21 C22 C23 60.1(3)
C20 C21 C22 Fe1 -59.5(3)
C15 Fe1 C22 C23 35.1(7)
C14 Fe1 C22 C23 73.5(3)
C18 Fe1 C22 C23 116.3(3)
C19 Fe1 C22 C23 -37.8(2)
C20 Fe1 C22 C23 -81.1(3)
C16 Fe1 C22 C23 -163.9(4)
C21 Fe1 C22 C23 -118.3(4)
C17 Fe1 C22 C23 159.1(3)
C15 Fe1 C22 C21 153.3(6)
C14 Fe1 C22 C21 -168.2(2)
C23 Fe1 C22 C21 118.3(4)
C18 Fe1 C22 C21 -125.5(2)
C19 Fe1 C22 C21 80.5(3)
C20 Fe1 C22 C21 37.2(2)
C16 Fe1 C22 C21 -45.6(5)
C17 Fe1 C22 C21 -82.6(3)
C20 C19 C23 C22 0.6(4)
Fe1 C19 C23 C22 -59.5(3)
C20 C19 C23 Fe1 60.1(3)
C21 C22 C23 C19 -0.7(4)
Fe1 C22 C23 C19 59.6(3)
C21 C22 C23 Fe1 -60.4(2)
C15 Fe1 C23 C19 71.6(3)
C22 Fe1 C23 C19 -118.8(4)
C14 Fe1 C23 C19 114.1(3)
C18 Fe1 C23 C19 158.3(2)
C20 Fe1 C23 C19 -37.5(2)
C16 Fe1 C23 C19 35.1(7)
C21 Fe1 C23 C19 -80.7(3)
C17 Fe1 C23 C19 -166.0(3)
C15 Fe1 C23 C22 -169.6(2)
C14 Fe1 C23 C22 -127.1(2)
C18 Fe1 C23 C22 -82.9(3)
C19 Fe1 C23 C22 118.8(4)
C20 Fe1 C23 C22 81.3(3)
C16 Fe1 C23 C22 153.9(5)
C21 Fe1 C23 C22 38.1(2)
C17 Fe1 C23 C22 -47.2(5)
